data_4305259
loop_
_publ_author_name
'Roy Copping'
'Leif Jonasson'
'Andrew J. Gaunt'
'Dennis Drennan'
'David Collison'
'Madeleine Helliwell'
'Ross J. Pirttijarvi'
'Chris J. Jones'
'Anne Huguet'
'David C. Apperley'
'Nikolas Kaltsoyannis'
'Iain May'

_publ_contact_author
;
    Roy Copping
;
_publ_section_title
;
Tetravalent Metal Complexation by Keggin and Lacunary Phosphomolybdate
Anions
;
_journal_name_full 'Inorganic Chemistry'
_journal_page_first 5787
_journal_page_last 5798
_journal_paper_doi 10.1021/ic800101t
_journal_volume 47
_journal_year 2008
_chemical_formula_sum 'H71 Hf Mo23 N6 O102.5 P2'
_chemical_formula_weight 4242.68
_space_group_IT_number 14
_symmetry_cell_setting monoclinic
_symmetry_space_group_name_Hall '-P 2ybc'
_symmetry_space_group_name_H-M 'P 1 21/c 1'
_atom_sites_solution_primary direct
_atom_sites_solution_secondary difmap
_audit_creation_method SHELXL-97
_cell_angle_alpha 90.00
_cell_angle_beta 114.223(3)
_cell_angle_gamma 90.00
_cell_formula_units_Z 4
_cell_length_a 13.3813(6)
_cell_length_b 37.9050(11)
_cell_length_c 20.5948(8)
_cell_measurement_temperature 293(2)
_cell_measurement_theta_max 26.2377
_cell_measurement_theta_min 4.78
_cell_volume 9526.3(7)
_computing_cell_refinement
;

CrysAlis RED, Oxford Diffraction Ltd.,

Version 1.171.28cycle4 beta (release 11-11-2005 CrysAlis171 .NET)

(compiled Nov 11 2005,15:50:43)

;
_computing_data_collection
; 

CrysAlis CCD, Oxford Diffraction Ltd.,

Version 1.171.28cycle4 beta (release 11-11-2005 CrysAlis171 .NET)

(compiled Nov 11 2005,15:50:43)

;
_computing_data_reduction
;

CrysAlis RED, Oxford Diffraction Ltd.,

Version 1.171.28cycle4 beta (release 11-11-2005 CrysAlis171 .NET)

(compiled Nov 11 2005,15:50:43)

;
_computing_molecular_graphics 'SHELXL-97 (Sheldrick, 1997)'
_computing_publication_material 'SHELXL-97 (Sheldrick, 1997)'
_computing_structure_refinement 'SHELXL-97 (Sheldrick, 1997)'
_computing_structure_solution 'SHELXS-97 (Sheldrick, 1990)'
_diffrn_ambient_temperature 293(2)
_diffrn_detector_area_resol_mean 8.3367
_diffrn_measured_fraction_theta_full 0.884
_diffrn_measured_fraction_theta_max 0.884
_diffrn_measurement_device_type 'Oxford Diffraction XCalibur 2'
_diffrn_measurement_method 'phi and omega'
_diffrn_radiation_monochromator graphite
_diffrn_radiation_source 'fine-focus sealed tube'
_diffrn_radiation_type MoK\a
_diffrn_radiation_wavelength 0.71073
_diffrn_reflns_av_R_equivalents 0.0395
_diffrn_reflns_av_sigmaI/netI 0.0539
_diffrn_reflns_limit_h_max 9
_diffrn_reflns_limit_h_min -16
_diffrn_reflns_limit_k_max 45
_diffrn_reflns_limit_k_min -45
_diffrn_reflns_limit_l_max 25
_diffrn_reflns_limit_l_min -25
_diffrn_reflns_number 47173
_diffrn_reflns_theta_full 26.29
_diffrn_reflns_theta_max 26.29
_diffrn_reflns_theta_min 4.79
_exptl_absorpt_coefficient_mu 4.142
_exptl_absorpt_correction_T_max 0.59487
_exptl_absorpt_correction_T_min 0.22998
_exptl_absorpt_correction_type 'numerical analytical'
_exptl_crystal_colour yellow
_exptl_crystal_density_diffrn 2.958
_exptl_crystal_density_method 'not measured'
_exptl_crystal_description plate
_exptl_crystal_F_000 8004
_exptl_crystal_size_max 0.15
_exptl_crystal_size_mid 0.10
_exptl_crystal_size_min 0.05
_refine_diff_density_max 2.085
_refine_diff_density_min -4.262
_refine_diff_density_rms 0.324
_refine_ls_extinction_method none
_refine_ls_goodness_of_fit_ref 1.086
_refine_ls_matrix_type full
_refine_ls_number_parameters 1128
_refine_ls_number_reflns 17086
_refine_ls_number_restraints 0
_refine_ls_restrained_S_all 1.086
_refine_ls_R_factor_all 0.0878
_refine_ls_R_factor_gt 0.0689
_refine_ls_shift/su_max 0.001
_refine_ls_shift/su_mean 0.000
_refine_ls_structure_factor_coef Fsqd
_refine_ls_weighting_details 'calc w=1/[\s^2^(Fo^2^)+(0.0552P)^2^+493.6367P] where P=(Fo^2^+2Fc^2^)/3'
_refine_ls_weighting_scheme calc
_refine_ls_wR_factor_gt 0.1700
_refine_ls_wR_factor_ref 0.1784
_reflns_number_gt 13351
_reflns_number_total 17086
_reflns_threshold_expression >2sigma(I)
_cod_data_source_file ic800101t-file002_3.cif
_cod_data_source_block oim17pn
_cod_original_cell_volume 9526.3(6)
_cod_original_formula_sum 'H71 Hf Mo23 N6 O102.50 P2'
_cod_database_code 4305259

loop_
_symmetry_equiv_pos_as_xyz
'x, y, z'
'-x, y+1/2, -z+1/2'
'-x, -y, -z'
'x, -y-1/2, z-1/2'

loop_
_atom_site_label
_atom_site_type_symbol
_atom_site_fract_x
_atom_site_fract_y
_atom_site_fract_z
_atom_site_U_iso_or_equiv
_atom_site_adp_type
_atom_site_occupancy
_atom_site_symmetry_multiplicity
_atom_site_calc_flag
_atom_site_refinement_flags
_atom_site_disorder_assembly
_atom_site_disorder_group
Hf1 Hf 0.23401(4) 0.366465(15) 0.48149(3) 0.01078(14) Uani 1 1 d . . .
Mo1 Mo 0.37860(9) 0.29762(3) 0.57601(6) 0.0129(3) Uani 1 1 d . . .
Mo2 Mo 0.50206(9) 0.36695(3) 0.51705(6) 0.0109(2) Uani 1 1 d . . .
Mo3 Mo 0.35939(9) 0.43519(3) 0.58589(6) 0.0112(2) Uani 1 1 d . . .
Mo4 Mo 0.23537(9) 0.36590(3) 0.64447(6) 0.0117(2) Uani 1 1 d . . .
Mo5 Mo 0.18915(9) 0.31495(3) 0.33859(6) 0.0120(2) Uani 1 1 d . . .
Mo6 Mo 0.01802(9) 0.31194(3) 0.43260(6) 0.0127(3) Uani 1 1 d . . .
Mo7 Mo -0.00103(9) 0.41202(3) 0.42995(6) 0.0123(2) Uani 1 1 d . . .
Mo8 Mo 0.17408(9) 0.41600(3) 0.33696(6) 0.0119(2) Uani 1 1 d . . .
Mo9 Mo 0.66006(10) 0.30229(3) 0.63483(6) 0.0153(3) Uani 1 1 d . . .
Mo10 Mo 0.41448(11) 0.29515(4) 0.76764(7) 0.0204(3) Uani 1 1 d . . .
Mo11 Mo 0.39190(10) 0.42962(3) 0.76194(7) 0.0173(3) Uani 1 1 d . . .
Mo12 Mo 0.66688(10) 0.43584(3) 0.64939(7) 0.0178(3) Uani 1 1 d . . .
Mo13 Mo 0.69139(12) 0.43021(4) 0.82186(8) 0.0295(3) Uani 1 1 d . . .
Mo14 Mo 0.68923(16) 0.30037(6) 0.82113(11) 0.0536(5) Uani 1 1 d . . .
Mo15 Mo 0.56308(15) 0.35854(6) 0.88058(9) 0.0471(5) Uani 1 1 d . . .
Mo16 Mo 0.81708(14) 0.36934(5) 0.75878(9) 0.0419(4) Uani 1 1 d . . .
Mo17 Mo -0.14895(11) 0.31399(4) 0.10765(7) 0.0262(3) Uani 1 1 d . . .
Mo18 Mo -0.06206(10) 0.26773(3) 0.27380(7) 0.0170(3) Uani 1 1 d . . .
Mo19 Mo -0.15541(11) 0.40483(4) 0.10373(7) 0.0257(3) Uani 1 1 d . . .
Mo20 Mo -0.08376(10) 0.45507(3) 0.26869(7) 0.0185(3) Uani 1 1 d . . .
Mo21 Mo -0.34262(11) 0.39761(4) 0.19692(7) 0.0243(3) Uani 1 1 d . . .
Mo22 Mo 0.09519(10) 0.36440(4) 0.16648(7) 0.0181(3) Uani 1 1 d . . .
Mo23 Mo -0.25921(10) 0.35473(3) 0.35395(7) 0.0184(3) Uani 1 1 d . . .
N1 N 0.6843(10) 0.3134(3) 0.1941(7) 0.025(3) Uani 1 1 d . . .
N2 N 0.5266(11) 0.5151(3) 0.6996(7) 0.026(3) Uani 1 1 d . . .
N3 N 0.4971(11) 0.4728(4) 0.4486(7) 0.030(3) Uani 1 1 d . . .
N4 N 0.1110(12) 0.2521(4) 0.1635(9) 0.044(4) Uani 1 1 d . . .
N5 N 0.6928(12) 0.4690(3) 0.3460(8) 0.029(3) Uani 1 1 d . . .
N6 N 0.244(2) 0.3686(8) 0.8506(17) 0.112(11) Uani 1 1 d . . .
O1 O 0.2704(8) 0.3352(2) 0.5757(5) 0.015(2) Uani 1 1 d . . .
O2 O 0.3805(7) 0.3323(2) 0.5019(5) 0.0128(19) Uani 1 1 d . . .
O3 O 0.3801(7) 0.3981(2) 0.5217(5) 0.0127(19) Uani 1 1 d . . .
O4 O 0.2363(7) 0.4006(2) 0.5700(5) 0.0122(19) Uani 1 1 d . . .
O5 O 0.0616(8) 0.3630(3) 0.4573(5) 0.018(2) Uani 1 1 d . . .
O6 O 0.1633(7) 0.3145(2) 0.4290(5) 0.013(2) Uani 1 1 d . . .
O7 O 0.2175(7) 0.3659(3) 0.3735(5) 0.015(2) Uani 1 1 d . . .
O8 O 0.1512(7) 0.4153(2) 0.4272(5) 0.014(2) Uani 1 1 d . . .
O9 O -0.0104(8) 0.2702(3) 0.3816(5) 0.020(2) Uani 1 1 d . . .
O10 O 0.2998(8) 0.4672(2) 0.5248(5) 0.017(2) Uani 1 1 d . . .
O11 O 0.5102(8) 0.2790(3) 0.5808(5) 0.019(2) Uani 1 1 d . . .
O12 O 0.0232(8) 0.4297(3) 0.5115(5) 0.022(2) Uani 1 1 d . . .
O13 O 0.1594(8) 0.3324(3) 0.2501(5) 0.021(2) Uani 1 1 d . . .
O14 O 0.2493(8) 0.4033(3) 0.7061(5) 0.020(2) Uani 1 1 d . . .
O15 O -0.1353(8) 0.3940(3) 0.3995(5) 0.021(2) Uani 1 1 d . . .
O16 O 0.0988(7) 0.3585(3) 0.6150(6) 0.019(2) Uani 1 1 d . . .
O17 O 0.3209(7) 0.2997(2) 0.3675(6) 0.018(2) Uani 1 1 d . . .
O18 O 0.2926(8) 0.2656(3) 0.5249(5) 0.019(2) Uani 1 1 d . . .
O19 O 0.0525(8) 0.2956(3) 0.5153(5) 0.020(2) Uani 1 1 d . . .
O20 O -0.0160(8) 0.3957(3) 0.3094(5) 0.016(2) Uani 1 1 d . . .
O21 O 0.1126(8) 0.2741(3) 0.3116(5) 0.020(2) Uani 1 1 d . . .
O22 O 0.5056(8) 0.4450(3) 0.6183(5) 0.017(2) Uani 1 1 d . . .
O23 O 0.2990(8) 0.3325(3) 0.7114(5) 0.020(2) Uani 1 1 d . . .
O24 O -0.2152(8) 0.4372(3) 0.2535(6) 0.023(2) Uani 1 1 d . . .
O25 O 0.7570(8) 0.3389(3) 0.6730(5) 0.024(2) Uani 1 1 d . . .
O26 O 0.6003(7) 0.3301(3) 0.5392(5) 0.017(2) Uani 1 1 d . . .
O27 O 0.1456(8) 0.3991(3) 0.2481(5) 0.022(2) Uani 1 1 d . . .
O28 O -0.0872(8) 0.4396(3) 0.1822(6) 0.026(2) Uani 1 1 d . . .
O29 O 0.3421(8) 0.4535(3) 0.6645(5) 0.021(2) Uani 1 1 d . . .
O30 O -0.1032(9) 0.4996(3) 0.2592(6) 0.027(3) Uani 1 1 d . . .
O31 O -0.0372(8) 0.4538(3) 0.3754(5) 0.020(2) Uani 1 1 d . . .
O32 O -0.0117(8) 0.3286(3) 0.3115(5) 0.018(2) Uani 1 1 d . . .
O33 O 0.6305(8) 0.3903(3) 0.7230(5) 0.019(2) Uani 1 1 d . . .
O34 O 0.3986(8) 0.2865(3) 0.6665(5) 0.021(2) Uani 1 1 d . . .
O35 O 0.6614(8) 0.2868(3) 0.7178(5) 0.022(2) Uani 1 1 d . . .
O36 O -0.0620(8) 0.2847(3) 0.1869(5) 0.024(2) Uani 1 1 d . . .
O37 O 0.6563(8) 0.3953(3) 0.8718(6) 0.024(2) Uani 1 1 d . . .
O38 O 0.4827(8) 0.3759(3) 0.4319(5) 0.018(2) Uani 1 1 d . . .
O39 O 0.6008(7) 0.3999(3) 0.5708(5) 0.019(2) Uani 1 1 d . . .
O40 O 0.3404(9) 0.4596(3) 0.8013(6) 0.028(3) Uani 1 1 d . . .
O41 O 0.5398(8) 0.3410(3) 0.7640(5) 0.019(2) Uani 1 1 d . . .
O42 O -0.1253(8) 0.3261(3) 0.4035(6) 0.023(2) Uani 1 1 d . . .
O43 O 0.5313(8) 0.4454(3) 0.7813(5) 0.025(2) Uani 1 1 d . . .
O44 O 0.5194(8) 0.3438(3) 0.6352(5) 0.017(2) Uani 1 1 d . . .
O45 O -0.0751(8) 0.3607(3) 0.1951(5) 0.022(2) Uani 1 1 d . . .
O46 O 0.6952(8) 0.4688(3) 0.6056(6) 0.025(2) Uani 1 1 d . . .
O47 O 0.4235(8) 0.3883(3) 0.6801(5) 0.016(2) Uani 1 1 d . . .
O48 O 0.2999(8) 0.4344(3) 0.3646(6) 0.022(2) Uani 1 1 d . . .
O49 O -0.1952(8) 0.3607(3) 0.2631(6) 0.021(2) Uani 1 1 d . . .
O50 O 0.7324(9) 0.2717(3) 0.6120(6) 0.026(2) Uani 1 1 d . . .
O51 O -0.0018(8) 0.3997(3) 0.1132(6) 0.024(2) Uani 1 1 d . . .
O52 O 0.0859(8) 0.4560(3) 0.3076(6) 0.022(2) Uani 1 1 d . . .
O53 O 0.7922(9) 0.4102(3) 0.6849(5) 0.024(2) Uani 1 1 d . . .
O54 O -0.0608(9) 0.2227(3) 0.2647(6) 0.026(2) Uani 1 1 d . . .
O55 O -0.3015(9) 0.3595(3) 0.4210(6) 0.027(3) Uani 1 1 d . . .
O56 O 0.0131(8) 0.3292(3) 0.1131(6) 0.025(2) Uani 1 1 d . . .
O57 O -0.1953(8) 0.2778(3) 0.2568(6) 0.024(2) Uani 1 1 d . . .
O58 O -0.2691(8) 0.4023(3) 0.1324(5) 0.025(2) Uani 1 1 d . . .
O59 O 0.5447(9) 0.2713(3) 0.8004(6) 0.029(3) Uani 1 1 d . . .
O60 O 0.4423(8) 0.3215(3) 0.8483(6) 0.025(2) Uani 1 1 d . . .
O61 O 0.6683(9) 0.3231(3) 0.8998(6) 0.031(3) Uani 1 1 d . . .
O62 O 0.6908(9) 0.4575(3) 0.7364(5) 0.023(2) Uani 1 1 d . . .
O63 O 0.8203(9) 0.4082(3) 0.8256(6) 0.035(3) Uani 1 1 d . . .
O64 O -0.3436(8) 0.3914(3) 0.2912(6) 0.027(2) Uani 1 1 d . . .
O65 O 0.3255(9) 0.2635(3) 0.7719(6) 0.027(3) Uani 1 1 d . . .
O66 O 0.2001(9) 0.3675(3) 0.1409(6) 0.027(3) Uani 1 1 d . . .
O67 O 0.7846(9) 0.3353(3) 0.8131(6) 0.031(3) Uani 1 1 d . . .
O68 O -0.1820(9) 0.3607(3) 0.0575(6) 0.030(3) Uani 1 1 d . . .
O69 O 0.7767(9) 0.2676(4) 0.8672(6) 0.038(3) Uani 1 1 d . . .
O70 O -0.2020(10) 0.4328(3) 0.0332(6) 0.036(3) Uani 1 1 d . . .
O71 O 0.4358(9) 0.3934(3) 0.8248(5) 0.027(3) Uani 1 1 d . . .
O72 O -0.4180(9) 0.3601(3) 0.1584(6) 0.031(3) Uani 1 1 d . . .
O73 O -0.1716(10) 0.2872(3) 0.0361(6) 0.035(3) Uani 1 1 d . . .
O74 O 0.7437(10) 0.4637(3) 0.8813(6) 0.036(3) Uani 1 1 d . . .
O75 O 0.9524(10) 0.3642(3) 0.7812(7) 0.041(3) Uani 1 1 d . . .
O76 O 0.5647(11) 0.3670(4) 0.9647(7) 0.041(3) Uani 1 1 d . . .
O77 O -0.4374(9) 0.4308(3) 0.1658(7) 0.038(3) Uani 1 1 d . . .
O78 O -0.2696(9) 0.3126(3) 0.1198(6) 0.033(3) Uani 1 1 d . . .
O79 O -0.3359(9) 0.3185(3) 0.3090(6) 0.034(3) Uani 1 1 d . . .
O101 O 0.5649(13) 0.2849(4) 0.1743(8) 0.058(4) Uiso 1 1 d . . .
O102 O 0.8804(13) 0.4849(4) 0.5714(8) 0.057(4) Uiso 1 1 d . . .
O103 O 0.6972(12) 0.4384(4) 0.4699(8) 0.053(4) Uiso 1 1 d . . .
O104 O 0.5460(14) 0.2937(5) 0.3971(9) 0.068(5) Uiso 1 1 d . . .
O105 O 0.4369(11) 0.3818(4) 0.2836(7) 0.047(3) Uiso 1 1 d . . .
O106 O 0.3252(13) 0.4406(4) 0.2008(9) 0.063(4) Uiso 1 1 d . . .
O107 O 0.9492(16) 0.3019(5) 0.6229(10) 0.083(5) Uiso 1 1 d . . .
O108 O 0.9931(15) 0.4248(5) 0.6499(10) 0.078(5) Uiso 1 1 d . . .
O109 O 0.8362(13) 0.3712(4) 0.5721(9) 0.060(4) Uiso 1 1 d . . .
O110 O 0.3973(16) 0.3106(5) 0.2255(10) 0.081(5) Uiso 1 1 d . . .
O111 O 0.1177(12) 0.4948(4) 0.5625(8) 0.052(4) Uiso 1 1 d . . .
O112 O 0.7895(12) 0.2175(4) 0.9848(8) 0.051(4) Uiso 1 1 d . . .
O113 O 0.5906(12) 0.2699(4) 0.9757(8) 0.055(4) Uiso 1 1 d . . .
O114 O 0.303(2) 0.2230(8) 0.4110(16) 0.052(7) Uiso 0.50 1 d P . .
O115 O 0.114(2) 0.4266(8) 0.7886(16) 0.098(9) Uiso 0.75 1 d P . .
O116 O 0.788(5) 0.5090(16) 0.013(3) 0.052(15) Uiso 0.25 1 d P . .
O117 O 0.668(3) 0.4894(10) 0.0989(19) 0.072(10) Uiso 0.50 1 d P . .
O118 O 0.460(3) 0.3126(9) 0.0256(18) 0.066(9) Uiso 0.50 1 d P . .
O119 O 0.015(3) 0.4585(11) 0.863(2) 0.086(11) Uiso 0.50 1 d P . .
O120 O 0.121(4) 0.1846(12) 0.375(2) 0.092(12) Uiso 0.50 1 d P . .
O121 O 0.198(4) 0.2104(12) 0.395(2) 0.090(12) Uiso 0.50 1 d P . .
O122 O 0.9128(16) 0.3615(5) 0.9581(10) 0.080(5) Uiso 1 1 d . . .
O123 O 0.547(2) 0.4473(8) 0.9824(15) 0.093(8) Uiso 0.75 1 d P . .
O124 O 0.564(3) 0.5047(9) 0.8970(18) 0.113(10) Uiso 0.75 1 d P . .
O125 O 0.181(3) 0.2815(9) 0.0774(17) 0.109(10) Uiso 0.75 1 d P . .
O126 O 0.858(2) 0.5072(7) 0.7898(13) 0.114(8) Uiso 1 1 d . . .
O127 O 0.013(4) 0.2004(13) 0.455(3) 0.107(14) Uiso 0.50 1 d P . .
O128 O 0.355(4) 0.4228(15) 0.953(3) 0.127(17) Uiso 0.50 1 d P . .
O129 O 0.324(5) 0.3176(17) 0.087(3) 0.057(16) Uiso 0.25 1 d P . .
O130 O 0.291(5) 0.4204(18) 0.063(4) 0.063(17) Uiso 0.25 1 d P . .
O131 O 0.954(5) 0.5268(17) 0.932(3) 0.060(16) Uiso 0.25 1 d P . .
O132 O 0.053(4) 0.4166(13) 0.975(2) 0.104(14) Uiso 0.50 1 d P . .
P1 P 0.5285(3) 0.36565(9) 0.70077(17) 0.0091(7) Uani 1 1 d . . .
P2 P -0.0752(3) 0.36131(9) 0.26973(18) 0.0102(7) Uani 1 1 d . . .

loop_
_atom_site_aniso_label
_atom_site_aniso_U_11
_atom_site_aniso_U_22
_atom_site_aniso_U_33
_atom_site_aniso_U_23
_atom_site_aniso_U_13
_atom_site_aniso_U_12
Hf1 0.0094(3) 0.0109(3) 0.0106(3) -0.0009(2) 0.0025(2) -0.0003(2)
Mo1 0.0120(6) 0.0099(6) 0.0134(6) 0.0005(5) 0.0018(5) 0.0008(5)
Mo2 0.0090(5) 0.0130(6) 0.0100(5) 0.0005(5) 0.0033(4) -0.0001(5)
Mo3 0.0113(6) 0.0093(6) 0.0103(5) -0.0006(5) 0.0019(4) -0.0001(4)
Mo4 0.0100(5) 0.0147(6) 0.0107(5) 0.0013(5) 0.0047(4) 0.0019(5)
Mo5 0.0085(5) 0.0143(6) 0.0110(6) -0.0030(5) 0.0019(4) 0.0014(5)
Mo6 0.0103(6) 0.0122(6) 0.0143(6) 0.0016(5) 0.0039(5) -0.0014(5)
Mo7 0.0105(6) 0.0110(6) 0.0139(6) -0.0021(5) 0.0034(5) 0.0017(5)
Mo8 0.0105(6) 0.0108(6) 0.0126(6) 0.0006(5) 0.0028(5) -0.0009(5)
Mo9 0.0135(6) 0.0176(6) 0.0145(6) 0.0026(5) 0.0055(5) 0.0055(5)
Mo10 0.0220(7) 0.0213(7) 0.0173(6) 0.0083(6) 0.0076(5) -0.0020(5)
Mo11 0.0185(6) 0.0191(6) 0.0145(6) -0.0023(5) 0.0071(5) 0.0043(5)
Mo12 0.0176(6) 0.0181(6) 0.0177(6) -0.0005(5) 0.0073(5) -0.0053(5)
Mo13 0.0325(8) 0.0272(8) 0.0204(7) -0.0026(6) 0.0023(6) -0.0029(6)
Mo14 0.0478(11) 0.0501(12) 0.0504(11) 0.0035(10) 0.0075(9) 0.0045(9)
Mo15 0.0442(10) 0.0668(13) 0.0286(9) -0.0005(9) 0.0132(8) 0.0017(9)
Mo16 0.0317(9) 0.0559(11) 0.0336(9) 0.0046(8) 0.0088(7) 0.0016(8)
Mo17 0.0216(7) 0.0307(8) 0.0174(7) -0.0050(6) -0.0010(5) 0.0028(6)
Mo18 0.0136(6) 0.0133(6) 0.0185(6) -0.0038(5) 0.0009(5) -0.0017(5)
Mo19 0.0250(7) 0.0294(8) 0.0179(7) 0.0066(6) 0.0039(6) 0.0052(6)
Mo20 0.0183(6) 0.0137(6) 0.0225(7) 0.0028(6) 0.0073(5) 0.0029(5)
Mo21 0.0149(6) 0.0284(8) 0.0214(7) -0.0010(6) -0.0008(5) 0.0086(6)
Mo22 0.0180(6) 0.0227(7) 0.0140(6) 0.0001(5) 0.0070(5) 0.0019(5)
Mo23 0.0116(6) 0.0200(7) 0.0237(7) -0.0008(6) 0.0073(5) 0.0011(5)
N1 0.014(6) 0.024(7) 0.023(7) -0.008(6) -0.007(5) -0.004(5)
N2 0.029(7) 0.021(7) 0.023(7) -0.007(6) 0.007(6) 0.004(6)
N3 0.020(7) 0.036(8) 0.027(7) 0.005(7) 0.002(6) -0.005(6)
N4 0.020(8) 0.046(10) 0.053(10) -0.010(8) 0.003(7) 0.010(7)
N5 0.044(9) 0.014(7) 0.037(8) -0.012(6) 0.026(7) -0.002(6)
N6 0.10(2) 0.13(2) 0.14(2) 0.09(2) 0.088(19) 0.071(18)
O1 0.017(5) 0.013(5) 0.014(5) 0.000(4) 0.005(4) 0.003(4)
O2 0.009(4) 0.012(5) 0.015(5) 0.004(4) 0.002(4) 0.000(4)
O3 0.008(4) 0.010(5) 0.018(5) 0.001(4) 0.002(4) 0.001(4)
O4 0.014(5) 0.012(5) 0.010(4) -0.003(4) 0.004(4) -0.002(4)
O5 0.010(5) 0.018(5) 0.025(5) 0.001(5) 0.008(4) -0.001(4)
O6 0.011(5) 0.017(5) 0.011(5) -0.008(4) 0.003(4) -0.008(4)
O7 0.014(5) 0.019(5) 0.011(5) -0.001(4) 0.004(4) -0.001(4)
O8 0.013(5) 0.007(4) 0.022(5) 0.004(4) 0.008(4) 0.005(4)
O9 0.017(5) 0.018(5) 0.021(5) -0.005(5) 0.003(4) -0.005(4)
O10 0.023(5) 0.005(4) 0.020(5) -0.002(4) 0.007(4) 0.003(4)
O11 0.014(5) 0.020(5) 0.019(5) -0.002(5) 0.003(4) 0.003(4)
O12 0.020(5) 0.020(5) 0.021(5) -0.007(5) 0.004(4) 0.004(4)
O13 0.030(6) 0.017(5) 0.011(5) 0.000(4) 0.004(4) 0.004(4)
O14 0.019(5) 0.030(6) 0.011(5) -0.004(5) 0.007(4) -0.007(5)
O15 0.018(5) 0.020(5) 0.020(5) 0.002(5) 0.002(4) 0.004(4)
O16 0.007(5) 0.017(5) 0.032(6) -0.006(5) 0.008(4) -0.004(4)
O17 0.009(5) 0.009(5) 0.033(6) -0.005(4) 0.006(4) 0.005(4)
O18 0.016(5) 0.011(5) 0.025(5) -0.001(4) 0.005(4) -0.004(4)
O19 0.028(6) 0.013(5) 0.018(5) 0.005(4) 0.009(4) 0.001(4)
O20 0.015(5) 0.017(5) 0.014(5) 0.002(4) 0.004(4) 0.002(4)
O21 0.011(5) 0.032(6) 0.018(5) -0.007(5) 0.007(4) -0.004(4)
O22 0.014(5) 0.019(5) 0.018(5) -0.007(4) 0.005(4) -0.002(4)
O23 0.018(5) 0.027(6) 0.016(5) -0.002(5) 0.007(4) 0.008(4)
O24 0.021(5) 0.023(6) 0.027(6) 0.000(5) 0.011(5) -0.001(5)
O25 0.023(6) 0.028(6) 0.017(5) -0.006(5) 0.005(4) -0.006(5)
O26 0.012(5) 0.015(5) 0.021(5) 0.007(4) 0.004(4) 0.004(4)
O27 0.026(6) 0.022(6) 0.017(5) 0.006(5) 0.008(4) 0.003(5)
O28 0.020(5) 0.035(6) 0.027(6) 0.004(5) 0.013(5) 0.001(5)
O29 0.022(5) 0.018(5) 0.017(5) -0.004(5) 0.002(4) -0.004(4)
O30 0.027(6) 0.017(6) 0.033(6) 0.004(5) 0.008(5) 0.009(5)
O31 0.018(5) 0.022(6) 0.020(5) 0.007(5) 0.007(4) 0.002(4)
O32 0.012(5) 0.019(5) 0.018(5) 0.001(4) 0.000(4) 0.001(4)
O33 0.021(5) 0.017(5) 0.015(5) 0.000(4) 0.002(4) -0.003(4)
O34 0.022(5) 0.024(6) 0.014(5) 0.007(5) 0.005(4) 0.004(4)
O35 0.021(5) 0.026(6) 0.010(5) -0.001(5) -0.003(4) -0.009(5)
O36 0.018(5) 0.028(6) 0.016(5) 0.004(5) -0.001(4) 0.003(5)
O37 0.023(6) 0.020(6) 0.028(6) 0.004(5) 0.009(5) 0.000(5)
O38 0.026(6) 0.021(5) 0.011(5) 0.007(4) 0.012(4) 0.007(4)
O39 0.009(5) 0.019(5) 0.026(6) -0.003(5) 0.005(4) 0.000(4)
O40 0.030(6) 0.030(6) 0.027(6) -0.010(5) 0.015(5) 0.002(5)
O41 0.015(5) 0.025(6) 0.014(5) 0.007(5) 0.002(4) 0.007(4)
O42 0.005(5) 0.023(6) 0.035(6) 0.002(5) 0.002(4) -0.001(4)
O43 0.020(5) 0.029(6) 0.018(5) 0.001(5) 0.001(4) 0.004(5)
O44 0.019(5) 0.019(5) 0.014(5) 0.004(4) 0.008(4) 0.005(4)
O45 0.012(5) 0.028(6) 0.016(5) 0.002(5) -0.004(4) 0.000(4)
O46 0.023(6) 0.021(6) 0.029(6) 0.004(5) 0.007(5) -0.008(5)
O47 0.016(5) 0.016(5) 0.010(5) 0.001(4) 0.000(4) -0.001(4)
O48 0.017(5) 0.020(6) 0.026(6) 0.006(5) 0.005(4) -0.003(4)
O49 0.019(5) 0.016(5) 0.026(6) 0.001(5) 0.007(4) -0.001(4)
O50 0.032(6) 0.026(6) 0.021(6) 0.006(5) 0.013(5) 0.010(5)
O51 0.025(6) 0.019(5) 0.025(6) -0.001(5) 0.008(5) 0.000(5)
O52 0.018(5) 0.019(5) 0.025(6) 0.010(5) 0.007(4) 0.009(4)
O53 0.029(6) 0.026(6) 0.015(5) 0.005(5) 0.005(5) 0.004(5)
O54 0.025(6) 0.015(5) 0.034(6) -0.005(5) 0.008(5) -0.002(4)
O55 0.021(6) 0.036(7) 0.029(6) 0.004(5) 0.015(5) 0.009(5)
O56 0.019(5) 0.028(6) 0.021(6) 0.000(5) 0.002(4) 0.004(5)
O57 0.015(5) 0.027(6) 0.023(6) 0.000(5) 0.000(4) -0.002(4)
O58 0.021(5) 0.029(6) 0.020(5) -0.002(5) 0.005(4) 0.000(5)
O59 0.022(6) 0.035(7) 0.024(6) 0.003(5) 0.005(5) 0.007(5)
O60 0.023(6) 0.028(6) 0.025(6) -0.002(5) 0.012(5) 0.006(5)
O61 0.032(6) 0.029(6) 0.032(6) 0.004(5) 0.016(5) 0.002(5)
O62 0.029(6) 0.017(5) 0.019(5) -0.002(5) 0.007(5) 0.006(5)
O63 0.029(6) 0.038(7) 0.036(7) 0.011(6) 0.012(5) 0.002(5)
O64 0.017(5) 0.027(6) 0.030(6) 0.000(5) 0.003(5) 0.003(5)
O65 0.026(6) 0.032(6) 0.025(6) 0.007(5) 0.012(5) 0.000(5)
O66 0.036(7) 0.028(6) 0.021(6) -0.002(5) 0.015(5) 0.001(5)
O67 0.031(6) 0.034(7) 0.023(6) -0.003(5) 0.004(5) 0.007(5)
O68 0.024(6) 0.035(7) 0.028(6) 0.002(5) 0.007(5) 0.002(5)
O69 0.023(6) 0.054(8) 0.030(7) 0.001(6) 0.003(5) 0.010(6)
O70 0.036(7) 0.046(8) 0.022(6) 0.010(6) 0.008(5) 0.008(6)
O71 0.026(6) 0.036(7) 0.013(5) 0.006(5) 0.004(4) 0.001(5)
O72 0.032(6) 0.027(6) 0.027(6) -0.002(5) 0.007(5) 0.001(5)
O73 0.041(7) 0.032(7) 0.021(6) -0.010(5) 0.002(5) -0.005(6)
O74 0.039(7) 0.040(7) 0.019(6) -0.001(6) 0.003(5) 0.005(6)
O75 0.037(7) 0.043(8) 0.030(7) 0.002(6) 0.000(6) -0.012(6)
O76 0.042(8) 0.049(8) 0.036(7) -0.007(6) 0.020(6) 0.002(6)
O77 0.026(6) 0.036(7) 0.041(7) 0.001(6) 0.004(6) 0.008(5)
O78 0.024(6) 0.035(7) 0.036(7) 0.004(6) 0.009(5) 0.006(5)
O79 0.032(7) 0.025(6) 0.033(7) -0.006(5) 0.000(5) 0.007(5)
P1 0.0097(16) 0.0108(16) 0.0083(15) 0.0005(14) 0.0052(13) 0.0008(13)
P2 0.0084(16) 0.0086(16) 0.0127(16) -0.0019(14) 0.0034(13) 0.0006(13)

loop_
_atom_type_symbol
_atom_type_description
_atom_type_scat_dispersion_real
_atom_type_scat_dispersion_imag
_atom_type_scat_source
H H 0.0000 0.0000 'International Tables Vol C Tables 4.2.6.8 and 6.1.1.4'
Hf Hf -0.5830 6.1852 'International Tables Vol C Tables 4.2.6.8 and 6.1.1.4'
Mo Mo -1.6832 0.6857 'International Tables Vol C Tables 4.2.6.8 and 6.1.1.4'
N N 0.0061 0.0033 'International Tables Vol C Tables 4.2.6.8 and 6.1.1.4'
O O 0.0106 0.0060 'International Tables Vol C Tables 4.2.6.8 and 6.1.1.4'
P P 0.1023 0.0942 'International Tables Vol C Tables 4.2.6.8 and 6.1.1.4'

loop_
_geom_angle_atom_site_label_1
_geom_angle_atom_site_label_2
_geom_angle_atom_site_label_3
_geom_angle
_geom_angle_site_symmetry_1
_geom_angle_site_symmetry_3
_geom_angle_publ_flag
O7 Hf1 O3 95.5(4) . . ?
O7 Hf1 O1 145.0(4) . . ?
O3 Hf1 O1 97.3(4) . . ?
O7 Hf1 O5 96.6(4) . . ?
O3 Hf1 O5 147.3(4) . . ?
O1 Hf1 O5 90.0(4) . . ?
O7 Hf1 O8 70.5(4) . . ?
O3 Hf1 O8 85.1(3) . . ?
O1 Hf1 O8 143.0(3) . . ?
O5 Hf1 O8 70.6(3) . . ?
O7 Hf1 O4 144.8(4) . . ?
O3 Hf1 O4 69.8(3) . . ?
O1 Hf1 O4 70.1(3) . . ?
O5 Hf1 O4 83.0(4) . . ?
O8 Hf1 O4 76.3(3) . . ?
O7 Hf1 O2 84.2(3) . . ?
O3 Hf1 O2 70.3(3) . . ?
O1 Hf1 O2 69.9(3) . . ?
O5 Hf1 O2 141.2(3) . . ?
O8 Hf1 O2 142.8(3) . . ?
O4 Hf1 O2 117.7(3) . . ?
O7 Hf1 O6 69.5(3) . . ?
O3 Hf1 O6 143.8(3) . . ?
O1 Hf1 O6 81.2(3) . . ?
O5 Hf1 O6 68.8(3) . . ?
O8 Hf1 O6 117.6(3) . . ?
O4 Hf1 O6 139.6(3) . . ?
O2 Hf1 O6 75.4(3) . . ?
O7 Hf1 Mo8 36.2(3) . . ?
O3 Hf1 Mo8 82.9(2) . . ?
O1 Hf1 Mo8 178.7(3) . . ?
O5 Hf1 Mo8 89.2(3) . . ?
O8 Hf1 Mo8 35.7(2) . . ?
O4 Hf1 Mo8 108.8(2) . . ?
O2 Hf1 Mo8 111.4(2) . . ?
O6 Hf1 Mo8 99.4(2) . . ?
O7 Hf1 Mo4 174.8(2) . . ?
O3 Hf1 Mo4 89.3(3) . . ?
O1 Hf1 Mo4 35.6(2) . . ?
O5 Hf1 Mo4 78.2(3) . . ?
O8 Hf1 Mo4 107.9(2) . . ?
O4 Hf1 Mo4 35.9(2) . . ?
O2 Hf1 Mo4 99.4(2) . . ?
O6 Hf1 Mo4 107.6(2) . . ?
Mo8 Hf1 Mo4 143.18(3) . . ?
O7 Hf1 Mo2 82.7(2) . . ?
O3 Hf1 Mo2 36.0(2) . . ?
O1 Hf1 Mo2 88.8(3) . . ?
O5 Hf1 Mo2 176.7(3) . . ?
O8 Hf1 Mo2 112.0(2) . . ?
O4 Hf1 Mo2 99.4(2) . . ?
O2 Hf1 Mo2 35.6(2) . . ?
O6 Hf1 Mo2 108.0(2) . . ?
Mo8 Hf1 Mo2 92.05(3) . . ?
Mo4 Hf1 Mo2 102.45(3) . . ?
O7 Hf1 Mo6 88.5(3) . . ?
O3 Hf1 Mo6 174.4(2) . . ?
O1 Hf1 Mo6 77.3(3) . . ?
O5 Hf1 Mo6 35.3(3) . . ?
O8 Hf1 Mo6 100.0(2) . . ?
O4 Hf1 Mo6 108.9(2) . . ?
O2 Hf1 Mo6 106.3(2) . . ?
O6 Hf1 Mo6 34.8(2) . . ?
Mo8 Hf1 Mo6 102.56(3) . . ?
Mo4 Hf1 Mo6 86.94(3) . . ?
Mo2 Hf1 Mo6 141.41(3) . . ?
O18 Mo1 O34 104.2(5) . . ?
O18 Mo1 O11 98.4(5) . . ?
O34 Mo1 O11 96.9(4) . . ?
O18 Mo1 O2 102.2(4) . . ?
O34 Mo1 O2 151.8(4) . . ?
O11 Mo1 O2 88.9(4) . . ?
O18 Mo1 O1 101.4(4) . . ?
O34 Mo1 O1 88.4(4) . . ?
O11 Mo1 O1 157.6(4) . . ?
O2 Mo1 O1 76.8(4) . . ?
O18 Mo1 O44 169.8(4) . . ?
O34 Mo1 O44 84.1(4) . . ?
O11 Mo1 O44 74.4(4) . . ?
O2 Mo1 O44 70.9(3) . . ?
O1 Mo1 O44 84.5(3) . . ?
O18 Mo1 Hf1 96.5(3) . . ?
O34 Mo1 Hf1 125.6(3) . . ?
O11 Mo1 Hf1 129.3(3) . . ?
O2 Mo1 Hf1 40.5(3) . . ?
O1 Mo1 Hf1 37.9(3) . . ?
O44 Mo1 Hf1 83.0(2) . . ?
O38 Mo2 O39 104.8(5) . . ?
O38 Mo2 O26 101.4(5) . . ?
O39 Mo2 O26 95.9(4) . . ?
O38 Mo2 O2 101.4(4) . . ?
O39 Mo2 O2 151.5(4) . . ?
O26 Mo2 O2 89.6(4) . . ?
O38 Mo2 O3 98.4(4) . . ?
O39 Mo2 O3 88.2(4) . . ?
O26 Mo2 O3 157.9(4) . . ?
O2 Mo2 O3 77.0(4) . . ?
O38 Mo2 O44 170.5(4) . . ?
O39 Mo2 O44 84.0(4) . . ?
O26 Mo2 O44 73.8(4) . . ?
O2 Mo2 O44 70.7(3) . . ?
O3 Mo2 O44 85.1(3) . . ?
O38 Mo2 Hf1 94.6(3) . . ?
O39 Mo2 Hf1 125.4(3) . . ?
O26 Mo2 Hf1 129.8(3) . . ?
O2 Mo2 Hf1 40.4(3) . . ?
O3 Mo2 Hf1 38.0(3) . . ?
O44 Mo2 Hf1 82.8(2) . . ?
O10 Mo3 O22 103.4(5) . . ?
O10 Mo3 O29 101.0(5) . . ?
O22 Mo3 O29 95.9(4) . . ?
O10 Mo3 O3 99.2(4) . . ?
O22 Mo3 O3 88.1(4) . . ?
O29 Mo3 O3 157.8(4) . . ?
O10 Mo3 O4 103.9(4) . . ?
O22 Mo3 O4 150.4(4) . . ?
O29 Mo3 O4 89.9(4) . . ?
O3 Mo3 O4 76.4(4) . . ?
O10 Mo3 O47 171.7(4) . . ?
O22 Mo3 O47 83.5(4) . . ?
O29 Mo3 O47 73.5(4) . . ?
O3 Mo3 O47 85.4(3) . . ?
O4 Mo3 O47 70.3(3) . . ?
O10 Mo3 Hf1 96.9(3) . . ?
O22 Mo3 Hf1 124.8(3) . . ?
O29 Mo3 Hf1 129.7(3) . . ?
O3 Mo3 Hf1 37.8(2) . . ?
O4 Mo3 Hf1 40.0(2) . . ?
O47 Mo3 Hf1 82.4(2) . . ?
O16 Mo4 O23 105.0(5) . . ?
O16 Mo4 O14 99.3(5) . . ?
O23 Mo4 O14 97.5(4) . . ?
O16 Mo4 O4 100.2(4) . . ?
O23 Mo4 O4 152.3(4) . . ?
O14 Mo4 O4 89.5(4) . . ?
O16 Mo4 O1 100.3(4) . . ?
O23 Mo4 O1 87.7(4) . . ?
O14 Mo4 O1 157.7(4) . . ?
O4 Mo4 O1 76.7(4) . . ?
O16 Mo4 O47 169.1(4) . . ?
O23 Mo4 O47 84.8(4) . . ?
O14 Mo4 O47 74.3(4) . . ?
O4 Mo4 O47 71.3(3) . . ?
O1 Mo4 O47 84.6(4) . . ?
O16 Mo4 Hf1 94.6(4) . . ?
O23 Mo4 Hf1 125.2(3) . . ?
O14 Mo4 Hf1 129.5(3) . . ?
O4 Mo4 Hf1 40.2(3) . . ?
O1 Mo4 Hf1 38.1(3) . . ?
O47 Mo4 Hf1 83.2(2) . . ?
O17 Mo5 O21 101.0(4) . . ?
O17 Mo5 O13 103.9(5) . . ?
O21 Mo5 O13 98.1(5) . . ?
O17 Mo5 O6 102.6(4) . . ?
O21 Mo5 O6 89.3(4) . . ?
O13 Mo5 O6 150.6(4) . . ?
O17 Mo5 O7 100.4(4) . . ?
O21 Mo5 O7 156.3(4) . . ?
O13 Mo5 O7 86.6(4) . . ?
O6 Mo5 O7 76.2(4) . . ?
O17 Mo5 O32 168.9(4) . . ?
O21 Mo5 O32 72.3(4) . . ?
O13 Mo5 O32 85.9(4) . . ?
O6 Mo5 O32 69.1(3) . . ?
O7 Mo5 O32 85.0(3) . . ?
O17 Mo5 Hf1 95.9(3) . . ?
O21 Mo5 Hf1 129.6(3) . . ?
O13 Mo5 Hf1 123.3(3) . . ?
O6 Mo5 Hf1 40.6(3) . . ?
O7 Mo5 Hf1 37.3(3) . . ?
O32 Mo5 Hf1 82.4(2) . . ?
O19 Mo6 O42 104.6(5) . . ?
O19 Mo6 O9 99.5(5) . . ?
O42 Mo6 O9 96.9(5) . . ?
O19 Mo6 O6 101.0(4) . . ?
O42 Mo6 O6 152.0(4) . . ?
O9 Mo6 O6 89.8(4) . . ?
O19 Mo6 O5 99.6(4) . . ?
O42 Mo6 O5 87.6(4) . . ?
O9 Mo6 O5 158.6(4) . . ?
O6 Mo6 O5 77.1(4) . . ?
O19 Mo6 O32 170.9(4) . . ?
O42 Mo6 O32 83.1(4) . . ?
O9 Mo6 O32 74.5(4) . . ?
O6 Mo6 O32 72.5(3) . . ?
O5 Mo6 O32 85.3(4) . . ?
O19 Mo6 Hf1 94.5(3) . . ?
O42 Mo6 Hf1 124.9(3) . . ?
O9 Mo6 Hf1 130.4(3) . . ?
O6 Mo6 Hf1 40.7(3) . . ?
O5 Mo6 Hf1 38.0(3) . . ?
O32 Mo6 Hf1 84.6(2) . . ?
O12 Mo7 O15 104.7(5) . . ?
O12 Mo7 O31 98.9(5) . . ?
O15 Mo7 O31 97.9(4) . . ?
O12 Mo7 O5 101.3(5) . . ?
O15 Mo7 O5 89.3(4) . . ?
O31 Mo7 O5 156.0(4) . . ?
O12 Mo7 O8 102.2(4) . . ?
O15 Mo7 O8 151.5(4) . . ?
O31 Mo7 O8 87.0(4) . . ?
O5 Mo7 O8 76.3(4) . . ?
O12 Mo7 O20 169.4(4) . . ?
O15 Mo7 O20 84.0(4) . . ?
O31 Mo7 O20 73.6(4) . . ?
O5 Mo7 O20 84.5(4) . . ?
O8 Mo7 O20 70.4(3) . . ?
O12 Mo7 Hf1 96.6(3) . . ?
O15 Mo7 Hf1 126.4(3) . . ?
O31 Mo7 Hf1 126.8(3) . . ?
O5 Mo7 Hf1 37.9(3) . . ?
O8 Mo7 Hf1 39.9(2) . . ?
O20 Mo7 Hf1 82.5(2) . . ?
O48 Mo8 O27 104.6(5) . . ?
O48 Mo8 O52 100.6(5) . . ?
O27 Mo8 O52 96.7(5) . . ?
O48 Mo8 O8 101.7(5) . . ?
O27 Mo8 O8 151.3(4) . . ?
O52 Mo8 O8 89.6(4) . . ?
O48 Mo8 O7 99.6(4) . . ?
O27 Mo8 O7 87.4(4) . . ?
O52 Mo8 O7 157.6(4) . . ?
O8 Mo8 O7 77.0(4) . . ?
O48 Mo8 O20 170.8(4) . . ?
O27 Mo8 O20 83.7(4) . . ?
O52 Mo8 O20 74.0(4) . . ?
O8 Mo8 O20 71.2(3) . . ?
O7 Mo8 O20 84.7(3) . . ?
O48 Mo8 Hf1 95.2(3) . . ?
O27 Mo8 Hf1 125.0(3) . . ?
O52 Mo8 Hf1 129.6(3) . . ?
O8 Mo8 Hf1 40.2(3) . . ?
O7 Mo8 Hf1 38.4(3) . . ?
O20 Mo8 Hf1 83.0(2) . . ?
O50 Mo9 O35 104.8(5) . . ?
O50 Mo9 O25 104.6(5) . . ?
O35 Mo9 O25 96.3(5) . . ?
O50 Mo9 O11 95.6(5) . . ?
O35 Mo9 O11 90.1(4) . . ?
O25 Mo9 O11 156.4(4) . . ?
O50 Mo9 O26 97.2(4) . . ?
O35 Mo9 O26 156.0(4) . . ?
O25 Mo9 O26 87.2(4) . . ?
O11 Mo9 O26 78.1(4) . . ?
O50 Mo9 O44 164.7(4) . . ?
O35 Mo9 O44 85.1(4) . . ?
O25 Mo9 O44 85.6(4) . . ?
O11 Mo9 O44 72.4(4) . . ?
O26 Mo9 O44 71.4(3) . . ?
O65 Mo10 O59 102.3(5) . . ?
O65 Mo10 O60 102.7(5) . . ?
O59 Mo10 O60 97.3(5) . . ?
O65 Mo10 O34 99.0(5) . . ?
O59 Mo10 O34 88.9(5) . . ?
O60 Mo10 O34 155.5(5) . . ?
O65 Mo10 O23 97.6(5) . . ?
O59 Mo10 O23 157.8(5) . . ?
O60 Mo10 O23 87.8(4) . . ?
O34 Mo10 O23 78.3(4) . . ?
O65 Mo10 O41 178.4(5) . . ?
O59 Mo10 O41 78.5(4) . . ?
O60 Mo10 O41 75.7(4) . . ?
O34 Mo10 O41 82.4(4) . . ?
O23 Mo10 O41 81.9(4) . . ?
O40 Mo11 O71 104.1(5) . . ?
O40 Mo11 O43 104.7(5) . . ?
O71 Mo11 O43 95.1(5) . . ?
O40 Mo11 O14 97.3(5) . . ?
O71 Mo11 O14 89.2(5) . . ?
O43 Mo11 O14 155.8(4) . . ?
O40 Mo11 O29 98.0(5) . . ?
O71 Mo11 O29 156.2(5) . . ?
O43 Mo11 O29 87.9(4) . . ?
O14 Mo11 O29 79.0(4) . . ?
O40 Mo11 O47 166.0(4) . . ?
O71 Mo11 O47 84.8(4) . . ?
O43 Mo11 O47 84.9(4) . . ?
O14 Mo11 O47 71.7(4) . . ?
O29 Mo11 O47 71.8(4) . . ?
O46 Mo12 O53 103.9(5) . . ?
O46 Mo12 O62 101.6(5) . . ?
O53 Mo12 O62 94.7(5) . . ?
O46 Mo12 O22 98.6(5) . . ?
O53 Mo12 O22 156.2(5) . . ?
O62 Mo12 O22 88.2(4) . . ?
O46 Mo12 O39 101.1(5) . . ?
O53 Mo12 O39 89.5(4) . . ?
O62 Mo12 O39 155.2(4) . . ?
O22 Mo12 O39 78.6(4) . . ?
O46 Mo12 O33 175.2(4) . . ?
O53 Mo12 O33 76.1(4) . . ?
O62 Mo12 O33 73.7(4) . . ?
O22 Mo12 O33 82.0(4) . . ?
O39 Mo12 O33 83.7(4) . . ?
O74 Mo13 O37 104.9(5) . . ?
O74 Mo13 O63 101.6(6) . . ?
O37 Mo13 O63 95.5(5) . . ?
O74 Mo13 O43 97.9(5) . . ?
O37 Mo13 O43 88.0(5) . . ?
O63 Mo13 O43 158.5(5) . . ?
O74 Mo13 O62 95.5(5) . . ?
O37 Mo13 O62 158.5(5) . . ?
O63 Mo13 O62 86.5(5) . . ?
O43 Mo13 O62 82.6(4) . . ?
O74 Mo13 O33 168.1(5) . . ?
O37 Mo13 O33 86.9(4) . . ?
O63 Mo13 O33 75.0(5) . . ?
O43 Mo13 O33 84.0(4) . . ?
O62 Mo13 O33 73.0(4) . . ?
O69 Mo14 O67 103.0(6) . . ?
O69 Mo14 O61 99.2(5) . . ?
O67 Mo14 O61 95.5(5) . . ?
O69 Mo14 O35 100.7(5) . . ?
O67 Mo14 O35 85.8(4) . . ?
O61 Mo14 O35 159.3(5) . . ?
O69 Mo14 O59 95.5(5) . . ?
O67 Mo14 O59 160.3(5) . . ?
O61 Mo14 O59 88.1(5) . . ?
O35 Mo14 O59 84.2(4) . . ?
O69 Mo14 O41 168.4(5) . . ?
O67 Mo14 O41 88.0(4) . . ?
O61 Mo14 O41 75.6(4) . . ?
O35 Mo14 O41 83.9(4) . . ?
O59 Mo14 O41 74.2(4) . . ?
O76 Mo15 O61 102.7(6) . . ?
O76 Mo15 O37 102.3(6) . . ?
O61 Mo15 O37 94.5(5) . . ?
O76 Mo15 O60 97.8(5) . . ?
O61 Mo15 O60 90.1(5) . . ?
O37 Mo15 O60 157.8(5) . . ?
O76 Mo15 O71 96.0(5) . . ?
O61 Mo15 O71 161.0(5) . . ?
O37 Mo15 O71 84.5(4) . . ?
O60 Mo15 O71 84.1(4) . . ?
O76 Mo15 O41 171.6(5) . . ?
O61 Mo15 O41 77.8(4) . . ?
O37 Mo15 O41 86.0(4) . . ?
O60 Mo15 O41 73.8(4) . . ?
O71 Mo15 O41 83.2(4) . . ?
O75 Mo16 O67 104.1(6) . . ?
O75 Mo16 O25 100.0(5) . . ?
O67 Mo16 O25 91.3(5) . . ?
O75 Mo16 O63 100.3(6) . . ?
O67 Mo16 O63 92.3(5) . . ?
O25 Mo16 O63 157.8(5) . . ?
O75 Mo16 O53 96.7(5) . . ?
O67 Mo16 O53 159.2(5) . . ?
O25 Mo16 O53 84.1(4) . . ?
O63 Mo16 O53 84.7(5) . . ?
O75 Mo16 O33 167.3(5) . . ?
O67 Mo16 O33 86.9(4) . . ?
O25 Mo16 O33 86.0(4) . . ?
O63 Mo16 O33 72.4(4) . . ?
O53 Mo16 O33 72.6(4) . . ?
O73 Mo17 O78 105.1(6) . . ?
O73 Mo17 O36 102.7(5) . . ?
O78 Mo17 O36 97.8(5) . . ?
O73 Mo17 O68 99.0(5) . . ?
O78 Mo17 O68 94.5(5) . . ?
O36 Mo17 O68 151.2(5) . . ?
O73 Mo17 O56 91.3(5) . . ?
O78 Mo17 O56 163.1(5) . . ?
O36 Mo17 O56 82.4(4) . . ?
O68 Mo17 O56 78.4(4) . . ?
O73 Mo17 O45 161.1(5) . . ?
O78 Mo17 O45 92.0(5) . . ?
O36 Mo17 O45 82.6(4) . . ?
O68 Mo17 O45 71.0(4) . . ?
O56 Mo17 O45 71.2(4) . . ?
O57 Mo18 O54 104.8(5) . . ?
O57 Mo18 O36 97.7(5) . . ?
O54 Mo18 O36 103.3(5) . . ?
O57 Mo18 O9 94.1(5) . . ?
O54 Mo18 O9 98.6(5) . . ?
O36 Mo18 O9 151.4(4) . . ?
O57 Mo18 O21 159.0(5) . . ?
O54 Mo18 O21 95.3(5) . . ?
O36 Mo18 O21 83.3(4) . . ?
O9 Mo18 O21 76.6(4) . . ?
O57 Mo18 O32 89.0(4) . . ?
O54 Mo18 O32 163.9(4) . . ?
O36 Mo18 O32 82.7(4) . . ?
O9 Mo18 O32 71.6(4) . . ?
O21 Mo18 O32 70.3(4) . . ?
O70 Mo19 O58 104.1(5) . . ?
O70 Mo19 O68 101.3(6) . . ?
O58 Mo19 O68 96.1(5) . . ?
O70 Mo19 O51 98.5(5) . . ?
O58 Mo19 O51 156.3(5) . . ?
O68 Mo19 O51 86.3(5) . . ?
O70 Mo19 O28 99.5(5) . . ?
O58 Mo19 O28 86.5(4) . . ?
O68 Mo19 O28 157.8(5) . . ?
O51 Mo19 O28 82.8(4) . . ?
O70 Mo19 O45 171.6(5) . . ?
O58 Mo19 O45 82.9(4) . . ?
O68 Mo19 O45 73.2(4) . . ?
O51 Mo19 O45 75.2(4) . . ?
O28 Mo19 O45 85.2(4) . . ?
O30 Mo20 O24 105.2(5) . . ?
O30 Mo20 O28 105.0(5) . . ?
O24 Mo20 O28 94.4(5) . . ?
O30 Mo20 O31 96.5(5) . . ?
O24 Mo20 O31 91.3(4) . . ?
O28 Mo20 O31 155.4(5) . . ?
O30 Mo20 O52 96.8(5) . . ?
O24 Mo20 O52 156.2(4) . . ?
O28 Mo20 O52 88.2(4) . . ?
O31 Mo20 O52 77.3(4) . . ?
O30 Mo20 O20 165.5(4) . . ?
O24 Mo20 O20 84.9(4) . . ?
O28 Mo20 O20 84.2(4) . . ?
O31 Mo20 O20 72.5(4) . . ?
O52 Mo20 O20 71.9(4) . . ?
O77 Mo21 O72 103.2(6) . . ?
O77 Mo21 O58 100.4(5) . . ?
O72 Mo21 O58 97.1(5) . . ?
O77 Mo21 O64 98.8(5) . . ?
O72 Mo21 O64 96.6(5) . . ?
O58 Mo21 O64 153.1(4) . . ?
O77 Mo21 O24 89.5(5) . . ?
O72 Mo21 O24 167.2(5) . . ?
O58 Mo21 O24 78.6(4) . . ?
O64 Mo21 O24 82.9(4) . . ?
O77 Mo21 O49 166.5(5) . . ?
O72 Mo21 O49 88.3(5) . . ?
O58 Mo21 O49 85.0(4) . . ?
O64 Mo21 O49 72.4(4) . . ?
O24 Mo21 O49 79.3(4) . . ?
O66 Mo22 O56 103.9(5) . . ?
O66 Mo22 O51 103.4(5) . . ?
O56 Mo22 O51 94.0(5) . . ?
O66 Mo22 O13 101.1(5) . . ?
O56 Mo22 O13 90.9(5) . . ?
O51 Mo22 O13 153.0(4) . . ?
O66 Mo22 O27 100.2(5) . . ?
O56 Mo22 O27 155.2(5) . . ?
O51 Mo22 O27 86.4(4) . . ?
O13 Mo22 O27 78.3(4) . . ?
O66 Mo22 O45 175.4(4) . . ?
O56 Mo22 O45 73.9(4) . . ?
O51 Mo22 O45 73.0(4) . . ?
O13 Mo22 O45 83.0(4) . . ?
O27 Mo22 O45 82.5(4) . . ?
O55 Mo23 O79 101.3(6) . . ?
O55 Mo23 O64 99.8(5) . . ?
O79 Mo23 O64 99.1(5) . . ?
O55 Mo23 O42 99.9(5) . . ?
O79 Mo23 O42 93.0(5) . . ?
O64 Mo23 O42 154.4(5) . . ?
O55 Mo23 O15 91.5(5) . . ?
O79 Mo23 O15 165.2(5) . . ?
O64 Mo23 O15 85.8(4) . . ?
O42 Mo23 O15 77.3(4) . . ?
O55 Mo23 O49 168.3(5) . . ?
O79 Mo23 O49 88.9(5) . . ?
O64 Mo23 O49 72.6(4) . . ?
O42 Mo23 O49 85.2(4) . . ?
O15 Mo23 O49 79.2(4) . . ?
Mo1 O1 Mo4 140.2(5) . . ?
Mo1 O1 Hf1 106.7(4) . . ?
Mo4 O1 Hf1 106.3(4) . . ?
Mo2 O2 Mo1 124.5(4) . . ?
Mo2 O2 Hf1 104.0(4) . . ?
Mo1 O2 Hf1 103.6(4) . . ?
Mo3 O3 Mo2 139.1(5) . . ?
Mo3 O3 Hf1 107.0(4) . . ?
Mo2 O3 Hf1 106.0(4) . . ?
Mo4 O4 Mo3 123.8(4) . . ?
Mo4 O4 Hf1 103.9(4) . . ?
Mo3 O4 Hf1 104.2(4) . . ?
Mo7 O5 Mo6 139.9(5) . . ?
Mo7 O5 Hf1 106.9(4) . . ?
Mo6 O5 Hf1 106.7(4) . . ?
Mo6 O6 Mo5 125.1(5) . . ?
Mo6 O6 Hf1 104.5(4) . . ?
Mo5 O6 Hf1 103.7(4) . . ?
Mo8 O7 Mo5 140.2(5) . . ?
Mo8 O7 Hf1 105.5(4) . . ?
Mo5 O7 Hf1 107.5(4) . . ?
Mo8 O8 Mo7 123.6(5) . . ?
Mo8 O8 Hf1 104.1(4) . . ?
Mo7 O8 Hf1 103.3(4) . . ?
Mo6 O9 Mo18 123.8(5) . . ?
Mo1 O11 Mo9 123.9(5) . . ?
Mo5 O13 Mo22 157.9(6) . . ?
Mo4 O14 Mo11 124.5(5) . . ?
Mo7 O15 Mo23 155.8(6) . . ?
P2 O20 Mo20 123.4(5) . . ?
P2 O20 Mo7 122.9(5) . . ?
Mo20 O20 Mo7 88.9(3) . . ?
P2 O20 Mo8 128.7(5) . . ?
Mo20 O20 Mo8 89.7(3) . . ?
Mo7 O20 Mo8 92.3(3) . . ?
Mo5 O21 Mo18 126.8(5) . . ?
Mo3 O22 Mo12 158.1(6) . . ?
Mo4 O23 Mo10 156.7(6) . . ?
Mo20 O24 Mo21 147.1(6) . . ?
Mo9 O25 Mo16 140.9(6) . . ?
Mo2 O26 Mo9 125.2(5) . . ?
Mo8 O27 Mo22 157.5(6) . . ?
Mo20 O28 Mo19 144.0(6) . . ?
Mo3 O29 Mo11 125.5(5) . . ?
Mo7 O31 Mo20 123.8(5) . . ?
P2 O32 Mo18 124.3(5) . . ?
P2 O32 Mo6 126.7(6) . . ?
Mo18 O32 Mo6 89.3(3) . . ?
P2 O32 Mo5 124.8(5) . . ?
Mo18 O32 Mo5 90.3(3) . . ?
Mo6 O32 Mo5 90.5(3) . . ?
P1 O33 Mo13 125.4(6) . . ?
P1 O33 Mo16 124.1(6) . . ?
Mo13 O33 Mo16 90.0(3) . . ?
P1 O33 Mo12 127.3(5) . . ?
Mo13 O33 Mo12 89.8(3) . . ?
Mo16 O33 Mo12 88.8(3) . . ?
Mo1 O34 Mo10 157.1(6) . . ?
Mo9 O35 Mo14 145.4(6) . . ?
Mo18 O36 Mo17 139.6(6) . . ?
Mo13 O37 Mo15 152.9(6) . . ?
Mo2 O39 Mo12 156.5(6) . . ?
P1 O41 Mo15 127.0(6) . . ?
P1 O41 Mo14 124.5(5) . . ?
Mo15 O41 Mo14 87.0(3) . . ?
P1 O41 Mo10 128.3(5) . . ?
Mo15 O41 Mo10 88.6(3) . . ?
Mo14 O41 Mo10 88.4(3) . . ?
Mo6 O42 Mo23 158.3(6) . . ?
Mo11 O43 Mo13 143.1(6) . . ?
P1 O44 Mo9 124.1(5) . . ?
P1 O44 Mo1 125.2(5) . . ?
Mo9 O44 Mo1 88.6(3) . . ?
P1 O44 Mo2 127.1(6) . . ?
Mo9 O44 Mo2 89.3(3) . . ?
Mo1 O44 Mo2 91.2(3) . . ?
P2 O45 Mo19 125.9(6) . . ?
P2 O45 Mo17 125.7(6) . . ?
Mo19 O45 Mo17 90.7(3) . . ?
P2 O45 Mo22 126.2(5) . . ?
Mo19 O45 Mo22 86.4(3) . . ?
Mo17 O45 Mo22 89.9(3) . . ?
P1 O47 Mo11 123.8(5) . . ?
P1 O47 Mo4 126.2(5) . . ?
Mo11 O47 Mo4 89.0(3) . . ?
P1 O47 Mo3 126.0(5) . . ?
Mo11 O47 Mo3 88.8(3) . . ?
Mo4 O47 Mo3 91.7(3) . . ?
P2 O49 Mo21 129.4(6) . . ?
P2 O49 Mo23 128.9(6) . . ?
Mo21 O49 Mo23 91.5(4) . . ?
Mo22 O51 Mo19 124.5(6) . . ?
Mo8 O52 Mo20 124.0(5) . . ?
Mo12 O53 Mo16 122.2(6) . . ?
Mo22 O56 Mo17 124.8(6) . . ?
Mo19 O58 Mo21 158.5(6) . . ?
Mo10 O59 Mo14 118.2(6) . . ?
Mo10 O60 Mo15 120.5(5) . . ?
Mo15 O61 Mo14 119.6(6) . . ?
Mo12 O62 Mo13 122.8(5) . . ?
Mo13 O63 Mo16 122.3(6) . . ?
Mo23 O64 Mo21 120.9(6) . . ?
Mo16 O67 Mo14 149.8(6) . . ?
Mo19 O68 Mo17 124.5(6) . . ?
Mo11 O71 Mo15 145.6(6) . . ?
O44 P1 O47 108.7(5) . . ?
O44 P1 O41 110.8(6) . . ?
O47 P1 O41 109.1(5) . . ?
O44 P1 O33 108.8(6) . . ?
O47 P1 O33 109.5(6) . . ?
O41 P1 O33 109.9(6) . . ?
O45 P2 O32 108.6(6) . . ?
O45 P2 O49 109.7(6) . . ?
O32 P2 O49 110.4(6) . . ?
O45 P2 O20 108.9(6) . . ?
O32 P2 O20 109.4(5) . . ?
O49 P2 O20 109.8(5) . . ?

loop_
_geom_bond_atom_site_label_1
_geom_bond_atom_site_label_2
_geom_bond_distance
_geom_bond_site_symmetry_2
_geom_bond_publ_flag
Hf1 O7 2.143(9) . ?
Hf1 O3 2.150(9) . ?
Hf1 O1 2.152(9) . ?
Hf1 O5 2.155(9) . ?
Hf1 O8 2.212(9) . ?
Hf1 O4 2.226(9) . ?
Hf1 O2 2.241(9) . ?
Hf1 O6 2.259(9) . ?
Hf1 Mo8 3.3271(13) . ?
Hf1 Mo4 3.3491(13) . ?
Hf1 Mo2 3.3536(12) . ?
Hf1 Mo6 3.3542(13) . ?
Mo1 O18 1.707(10) . ?
Mo1 O34 1.820(10) . ?
Mo1 O11 1.862(10) . ?
Mo1 O2 2.023(9) . ?
Mo1 O1 2.029(9) . ?
Mo1 O44 2.493(10) . ?
Mo2 O38 1.699(9) . ?
Mo2 O39 1.825(10) . ?
Mo2 O26 1.844(9) . ?
Mo2 O2 2.013(9) . ?
Mo2 O3 2.049(9) . ?
Mo2 O44 2.507(9) . ?
Mo3 O10 1.693(9) . ?
Mo3 O22 1.828(9) . ?
Mo3 O29 1.861(10) . ?
Mo3 O3 2.025(9) . ?
Mo3 O4 2.025(9) . ?
Mo3 O47 2.509(9) . ?
Mo4 O16 1.696(9) . ?
Mo4 O23 1.806(10) . ?
Mo4 O14 1.860(10) . ?
Mo4 O4 2.023(9) . ?
Mo4 O1 2.032(9) . ?
Mo4 O47 2.466(9) . ?
Mo5 O17 1.713(9) . ?
Mo5 O21 1.814(10) . ?
Mo5 O13 1.824(10) . ?
Mo5 O6 2.028(9) . ?
Mo5 O7 2.042(10) . ?
Mo5 O32 2.564(9) . ?
Mo6 O19 1.690(10) . ?
Mo6 O42 1.839(9) . ?
Mo6 O9 1.850(10) . ?
Mo6 O6 1.979(9) . ?
Mo6 O5 2.025(10) . ?
Mo6 O32 2.443(10) . ?
Mo7 O12 1.712(10) . ?
Mo7 O15 1.779(10) . ?
Mo7 O31 1.886(10) . ?
Mo7 O5 2.022(10) . ?
Mo7 O8 2.065(9) . ?
Mo7 O20 2.486(9) . ?
Mo8 O48 1.691(10) . ?
Mo8 O27 1.826(10) . ?
Mo8 O52 1.862(10) . ?
Mo8 O8 2.004(10) . ?
Mo8 O7 2.037(10) . ?
Mo8 O20 2.490(9) . ?
Mo9 O50 1.696(10) . ?
Mo9 O35 1.799(10) . ?
Mo9 O25 1.841(10) . ?
Mo9 O11 2.052(10) . ?
Mo9 O26 2.081(10) . ?
Mo9 O44 2.455(9) . ?
Mo10 O65 1.717(11) . ?
Mo10 O59 1.828(11) . ?
Mo10 O60 1.842(11) . ?
Mo10 O34 2.033(10) . ?
Mo10 O23 2.066(10) . ?
Mo10 O41 2.438(10) . ?
Mo11 O40 1.697(10) . ?
Mo11 O71 1.813(11) . ?
Mo11 O43 1.839(11) . ?
Mo11 O14 2.039(10) . ?
Mo11 O29 2.047(10) . ?
Mo11 O47 2.461(10) . ?
Mo12 O46 1.672(10) . ?
Mo12 O53 1.813(11) . ?
Mo12 O62 1.876(10) . ?
Mo12 O22 2.013(9) . ?
Mo12 O39 2.021(10) . ?
Mo12 O33 2.474(10) . ?
Mo13 O74 1.703(12) . ?
Mo13 O37 1.852(11) . ?
Mo13 O63 1.890(12) . ?
Mo13 O43 2.037(10) . ?
Mo13 O62 2.039(11) . ?
Mo13 O33 2.395(10) . ?
Mo14 O69 1.703(12) . ?
Mo14 O67 1.893(13) . ?
Mo14 O61 1.954(12) . ?
Mo14 O35 2.070(10) . ?
Mo14 O59 2.112(12) . ?
Mo14 O41 2.413(10) . ?
Mo15 O76 1.752(12) . ?
Mo15 O61 1.867(12) . ?
Mo15 O37 1.927(11) . ?
Mo15 O60 2.035(11) . ?
Mo15 O71 2.087(11) . ?
Mo15 O41 2.385(10) . ?
Mo16 O75 1.686(13) . ?
Mo16 O67 1.871(12) . ?
Mo16 O25 1.983(10) . ?
Mo16 O63 2.003(13) . ?
Mo16 O53 2.100(10) . ?
Mo16 O33 2.428(10) . ?
Mo17 O73 1.711(11) . ?
Mo17 O78 1.733(11) . ?
Mo17 O36 1.920(10) . ?
Mo17 O68 2.007(12) . ?
Mo17 O56 2.201(11) . ?
Mo17 O45 2.429(10) . ?
Mo18 O57 1.713(10) . ?
Mo18 O54 1.718(10) . ?
Mo18 O36 1.903(10) . ?
Mo18 O9 2.039(10) . ?
Mo18 O21 2.152(9) . ?
Mo18 O32 2.441(10) . ?
Mo19 O70 1.698(12) . ?
Mo19 O58 1.847(11) . ?
Mo19 O68 1.884(12) . ?
Mo19 O51 1.993(11) . ?
Mo19 O28 1.994(11) . ?
Mo19 O45 2.414(10) . ?
Mo20 O30 1.708(10) . ?
Mo20 O24 1.788(10) . ?
Mo20 O28 1.857(11) . ?
Mo20 O31 2.024(10) . ?
Mo20 O52 2.074(10) . ?
Mo20 O20 2.441(10) . ?
Mo21 O77 1.713(12) . ?
Mo21 O72 1.734(11) . ?
Mo21 O58 1.959(11) . ?
Mo21 O64 1.961(11) . ?
Mo21 O24 2.211(11) . ?
Mo21 O49 2.345(10) . ?
Mo22 O66 1.693(11) . ?
Mo22 O56 1.790(11) . ?
Mo22 O51 1.873(10) . ?
Mo22 O13 1.989(10) . ?
Mo22 O27 2.020(11) . ?
Mo22 O45 2.580(10) . ?
Mo23 O55 1.704(10) . ?
Mo23 O79 1.737(12) . ?
Mo23 O64 1.918(11) . ?
Mo23 O42 1.982(10) . ?
Mo23 O15 2.137(10) . ?
Mo23 O49 2.366(11) . ?
O20 P2 1.570(10) . ?
O32 P2 1.547(10) . ?
O33 P1 1.561(10) . ?
O41 P1 1.559(10) . ?
O44 P1 1.546(10) . ?
O45 P2 1.538(11) . ?
O47 P1 1.550(10) . ?
O49 P2 1.555(10) . ?
